data_1530003
loop_
_publ_author_name
'Goiffon, A.'
'Maurin, M.'
'Philippot, E.'

_publ_section_title
;
 Structure cristalline du niobate 7/6 de sodium (Na7) (H3 O) Nb6 O19, (H2
 O)14
;
_journal_name_full 'Revue de Chimie Minerale'
_journal_page_first 466
_journal_page_last 476
_journal_volume 17
_journal_year 1980
_chemical_formula_sum 'H31 Na7 Nb6 O34'
_chemical_name_systematic 'Na7 (H3 O) (Nb6 O19) (H2 O)14'
_space_group_IT_number 58
_symmetry_space_group_name_Hall '-P 2n 2'
_symmetry_space_group_name_H-M 'P m n n'
_cell_angle_alpha 90
_cell_angle_beta 90
_cell_angle_gamma 90
_cell_formula_units_Z 2
_cell_length_a 10.072
_cell_length_b 12.148
_cell_length_c 12.722
_cell_volume 1556.596
_citation_journal_id_ASTM RVCMA8
_cod_data_source_file Goiffon_RVCMA8_1980_663.cif
_cod_data_source_block H31Na7Nb6O34
_cod_original_sg_symbol_Hall '-P 2 2n (z,x,y)'
_cod_database_code 1530003

loop_
_symmetry_equiv_pos_as_xyz
x,y,z
x,-y,-z
-x+1/2,y+1/2,-z+1/2
-x+1/2,-y+1/2,z+1/2
-x,-y,-z
-x,y,z
x-1/2,-y-1/2,z-1/2
x-1/2,y-1/2,-z-1/2

loop_
_atom_site_label
_atom_site_type_symbol
_atom_site_fract_x
_atom_site_fract_y
_atom_site_fract_z
_atom_site_occupancy
_atom_site_U_iso_or_equiv
O5 O-2 0.1357 0.0798 0.3255 1 0.0
O13 O-2 0 0.449 0.493 0.5 0.0
O12 O-2 0.339 0.1404 0.1966 1 0.0
O9 O-2 0 0.19 0.076 1 0.0
Nb1 Nb+5 0 0.0431 0.6817 1 0.0
O3 O-2 0 0.082 0.814 1 0.0
O7 O-2 0.295 0.2336 0.4488 1 0.0
O1 O-2 0 0 0.5 1 0.0
Nb2 Nb+5 0.1703 0.1333 0.4719 1 0.0
O10 O-2 0 0.479 0.872 1 0.0
O6 O-2 0.1378 0.1449 0.6253 1 0.0
Na1 Na+1 0 0 0 1 0.0
O8 O-2 0.224 0 0 1 0.0
Na2 Na+1 0 0.23 0.2571 1 0.0
O2 O-2 0.276 0 0.5 1 0.0
O4 O-2 0 0.224 0.453 1 0.0
Na4 Na+1 0 0.2834 0.8418 1 0.0
O11 O-2 0.328 0.1352 0.7848 1 0.0
Na3 Na+1 0 0.5003 0.3121 1 0.0
